data_7040484
loop_
_publ_author_name
'Li, Chuan-Ti'
'Zhao, Yi-Fan'
'Hu, Huai-Ming'
'Zhao, Hui'
'Wang, Xiaofang'
'Xue, Ganglin'

_publ_section_title
;
 Lanthanide coordination frameworks constructed from
 3,3',4,4'-diphenylsulfonetetracarboxylic and 1,10-phenanthroline:
 synthesis, crystal structures and luminescence properties.
;
_journal_issue 39
_journal_name_full 'Dalton transactions (Cambridge, England : 2003)'
_journal_page_first 15436
_journal_paper_doi 10.1039/c6dt02646j
_journal_volume 45
_journal_year 2016
_chemical_formula_moiety 'C16 H7 Dy O12 S, O0.50, O0.50'
_chemical_formula_sum 'C16 H7 Dy O13 S'
_chemical_formula_weight 601.78
_chemical_name_systematic
; 
 ? 
;
_space_group_IT_number 2
_symmetry_cell_setting triclinic
_symmetry_space_group_name_Hall '-P 1'
_symmetry_space_group_name_H-M 'P -1'
_atom_sites_solution_hydrogens geom
_atom_sites_solution_primary direct
_atom_sites_solution_secondary difmap
_audit_creation_method SHELXL-97
_audit_update_record
;
2016-07-01 deposited with the CCDC.
2016-08-25 downloaded from the CCDC.
;
_cell_angle_alpha 110.236(2)
_cell_angle_beta 94.862(2)
_cell_angle_gamma 93.699(2)
_cell_formula_units_Z 2
_cell_length_a 5.8841(9)
_cell_length_b 13.181(2)
_cell_length_c 13.718(2)
_cell_measurement_reflns_used 2293
_cell_measurement_temperature 296(2)
_cell_measurement_theta_max 25.77
_cell_measurement_theta_min 2.67
_cell_volume 989.7(3)
_computing_cell_refinement 'Bruker SAINT'
_computing_data_collection 'Bruker APEX2'
_computing_data_reduction 'Bruker SAINT'
_computing_molecular_graphics 'Bruker SHELXTL'
_computing_publication_material 'Bruker SHELXTL'
_computing_structure_refinement 'SHELXL-97 (Sheldrick, 1997)'
_computing_structure_solution 'SHELXS-97 (Sheldrick, 1990)'
_diffrn_ambient_temperature 296(2)
_diffrn_measured_fraction_theta_full 0.980
_diffrn_measured_fraction_theta_max 0.980
_diffrn_measurement_device_type 'Bruker APEX-II CCD'
_diffrn_measurement_method '\f and \w scans'
_diffrn_radiation_monochromator graphite
_diffrn_radiation_source 'fine-focus sealed tube'
_diffrn_radiation_type MoK\a
_diffrn_radiation_wavelength 0.71073
_diffrn_reflns_av_R_equivalents 0.0229
_diffrn_reflns_av_sigmaI/netI 0.0517
_diffrn_reflns_limit_h_max 7
_diffrn_reflns_limit_h_min -5
_diffrn_reflns_limit_k_max 13
_diffrn_reflns_limit_k_min -15
_diffrn_reflns_limit_l_max 16
_diffrn_reflns_limit_l_min -14
_diffrn_reflns_number 4922
_diffrn_reflns_theta_full 25.05
_diffrn_reflns_theta_max 25.05
_diffrn_reflns_theta_min 3.19
_diffrn_standards_number 0
_exptl_absorpt_coefficient_mu 3.949
_exptl_absorpt_correction_T_max 0.789
_exptl_absorpt_correction_T_min 0.566
_exptl_absorpt_correction_type multi-scan
_exptl_absorpt_process_details sadabs
_exptl_crystal_colour yellow
_exptl_crystal_density_diffrn 2.019
_exptl_crystal_density_method 'not measured'
_exptl_crystal_description block
_exptl_crystal_F_000 578
_exptl_crystal_size_max 0.18
_exptl_crystal_size_mid 0.14
_exptl_crystal_size_min 0.12
_refine_diff_density_max 1.158
_refine_diff_density_min -0.729
_refine_diff_density_rms 0.141
_refine_ls_extinction_method none
_refine_ls_goodness_of_fit_ref 1.039
_refine_ls_hydrogen_treatment constr
_refine_ls_matrix_type full
_refine_ls_number_parameters 290
_refine_ls_number_reflns 3432
_refine_ls_number_restraints 0
_refine_ls_restrained_S_all 1.039
_refine_ls_R_factor_all 0.0374
_refine_ls_R_factor_gt 0.0327
_refine_ls_shift/su_max 0.001
_refine_ls_shift/su_mean 0.000
_refine_ls_structure_factor_coef Fsqd
_refine_ls_weighting_details 'calc w=1/[\s^2^(Fo^2^)+(0.0393P)^2^+0.9587P] where P=(Fo^2^+2Fc^2^)/3'
_refine_ls_weighting_scheme calc
_refine_ls_wR_factor_gt 0.0780
_refine_ls_wR_factor_ref 0.0811
_reflns_number_gt 3118
_reflns_number_total 3432
_reflns_threshold_expression >2sigma(I)
_cod_data_source_file c6dt02646j2.cif
_cod_data_source_block nw1954_0m
_cod_depositor_comments
;
The following automatic conversions were performed:

'_symmetry_cell_setting' value 'Triclinic' changed to 'triclinic'
according to
/usr/data/users/saulius/crontab/automatic-downloads/rss-feeds/RSC/lib/dictionaries/cif_core.dic
dictionary named 'cif_core.dic' version 2.4.2 from 2011-04-26.

Automatic conversion script
Id: cif_fix_values 4268 2015-11-12 08:31:59Z antanas 

 Adding full bibliography for 7040480--7040491.cif.
;
_cod_original_sg_symbol_H-M P-1
_cod_database_code 7040484

loop_
_symmetry_equiv_pos_as_xyz
'x, y, z'
'-x, -y, -z'

loop_
_atom_site_label
_atom_site_type_symbol
_atom_site_fract_x
_atom_site_fract_y
_atom_site_fract_z
_atom_site_U_iso_or_equiv
_atom_site_adp_type
_atom_site_occupancy
_atom_site_symmetry_multiplicity
_atom_site_calc_flag
_atom_site_refinement_flags
Dy1 Dy 0.12599(4) 1.13811(2) 0.636413(19) 0.01766(11) Uani 1 1 d .
S1 S 0.0351(2) 0.61475(12) 0.74891(11) 0.0238(3) Uani 1 1 d .
O1 O 0.3204(7) 0.9963(3) 0.6719(3) 0.0261(9) Uani 1 1 d .
O2 O 0.1064(7) 0.9220(3) 0.5227(3) 0.0253(9) Uani 1 1 d .
O3 O 0.5887(7) 0.8809(3) 0.4820(3) 0.0242(9) Uani 1 1 d .
O4 O 0.7414(7) 0.7268(3) 0.4329(3) 0.0309(10) Uani 1 1 d .
O5 O 0.8199(7) 0.8215(3) 1.1734(3) 0.0278(10) Uani 1 1 d .
O6 O 0.5489(7) 0.7572(4) 1.2423(3) 0.0329(11) Uani 1 1 d .
O7 O 0.8448(8) 0.5916(4) 1.0732(3) 0.0343(11) Uani 1 1 d .
O8 O 0.7841(7) 0.5014(4) 0.9001(3) 0.0331(10) Uani 1 1 d .
H8 H 0.9108 0.4816 0.9094 0.050 Uiso 1 1 calc R
O9 O -0.1686(7) 0.6700(4) 0.7662(3) 0.0355(11) Uani 1 1 d .
O10 O 0.0195(8) 0.4979(4) 0.7046(3) 0.0371(11) Uani 1 1 d .
C1 C 0.2389(9) 0.9149(4) 0.5965(4) 0.0194(12) Uani 1 1 d .
C2 C 0.2857(9) 0.8051(4) 0.6000(4) 0.0181(12) Uani 1 1 d .
C3 C 0.1541(10) 0.7639(5) 0.6602(4) 0.0227(13) Uani 1 1 d .
H3 H 0.0400 0.8029 0.6944 0.027 Uiso 1 1 calc R
C4 C 0.1937(10) 0.6648(5) 0.6691(4) 0.0203(12) Uani 1 1 d .
C5 C 0.3629(11) 0.6053(5) 0.6192(5) 0.0276(14) Uani 1 1 d .
H5 H 0.3864 0.5383 0.6248 0.033 Uiso 1 1 calc R
C6 C 0.4957(11) 0.6467(5) 0.5612(5) 0.0275(14) Uani 1 1 d .
H6 H 0.6137 0.6087 0.5299 0.033 Uiso 1 1 calc R
C7 C 0.4560(9) 0.7453(4) 0.5486(4) 0.0183(12) Uani 1 1 d .
C8 C 0.6053(9) 0.7859(5) 0.4848(4) 0.0210(12) Uani 1 1 d .
C9 C 0.6309(10) 0.7678(5) 1.1641(4) 0.0239(13) Uani 1 1 d .
C10 C 0.4872(10) 0.7235(5) 1.0590(4) 0.0223(13) Uani 1 1 d .
C11 C 0.2936(11) 0.7750(5) 1.0466(5) 0.0340(15) Uani 1 1 d .
H11 H 0.2559 0.8323 1.1031 0.041 Uiso 1 1 calc R
C12 C 0.1580(10) 0.7434(5) 0.9536(5) 0.0287(14) Uani 1 1 d .
H12 H 0.0300 0.7792 0.9465 0.034 Uiso 1 1 calc R
C13 C 0.2126(9) 0.6569(5) 0.8693(4) 0.0210(12) Uani 1 1 d .
C14 C 0.4007(10) 0.6027(5) 0.8807(4) 0.0222(12) Uani 1 1 d .
H14 H 0.4332 0.5434 0.8248 0.027 Uiso 1 1 calc R
C15 C 0.5411(9) 0.6359(5) 0.9745(4) 0.0208(12) Uani 1 1 d .
C16 C 0.7392(10) 0.5746(4) 0.9865(4) 0.0217(12) Uani 1 1 d .
O11 O -0.1157(7) 1.2797(3) 0.6916(3) 0.0325(10) Uani 1 1 d .
O12 O -0.2013(7) 1.0501(4) 0.6728(3) 0.0335(10) Uani 1 1 d .
O13 O 0.750(3) 1.0049(11) 0.0988(10) 0.107(6) Uani 0.50 1 d P
O14 O 0.735(4) 0.9220(16) 0.8295(18) 0.218(16) Uani 0.50 1 d P

loop_
_atom_site_aniso_label
_atom_site_aniso_U_11
_atom_site_aniso_U_22
_atom_site_aniso_U_33
_atom_site_aniso_U_23
_atom_site_aniso_U_13
_atom_site_aniso_U_12
Dy1 0.01451(16) 0.01949(16) 0.01880(16) 0.00642(11) 0.00191(10) 0.00234(10)
S1 0.0224(8) 0.0289(8) 0.0231(7) 0.0142(6) 0.0000(6) -0.0020(6)
O1 0.029(2) 0.017(2) 0.027(2) 0.0027(18) -0.0011(18) 0.0032(17)
O2 0.021(2) 0.030(2) 0.028(2) 0.0154(19) -0.0041(18) 0.0069(18)
O3 0.023(2) 0.019(2) 0.032(2) 0.0100(18) 0.0095(18) 0.0027(17)
O4 0.033(3) 0.028(2) 0.040(3) 0.016(2) 0.021(2) 0.0135(19)
O5 0.021(2) 0.030(2) 0.026(2) 0.0032(18) 0.0023(18) -0.0035(18)
O6 0.025(2) 0.049(3) 0.020(2) 0.009(2) 0.0015(18) -0.010(2)
O7 0.038(3) 0.034(3) 0.028(2) 0.007(2) -0.006(2) 0.013(2)
O8 0.030(3) 0.037(3) 0.028(2) 0.004(2) 0.0033(19) 0.020(2)
O9 0.021(2) 0.055(3) 0.038(3) 0.025(2) 0.0034(19) 0.007(2)
O10 0.047(3) 0.028(2) 0.035(3) 0.013(2) 0.000(2) -0.013(2)
C1 0.016(3) 0.017(3) 0.027(3) 0.008(2) 0.011(2) 0.005(2)
C2 0.014(3) 0.021(3) 0.019(3) 0.008(2) -0.003(2) 0.000(2)
C3 0.020(3) 0.026(3) 0.024(3) 0.010(2) 0.002(2) 0.005(2)
C4 0.026(3) 0.020(3) 0.015(3) 0.007(2) 0.001(2) -0.001(2)
C5 0.037(4) 0.020(3) 0.030(3) 0.014(3) 0.004(3) 0.005(3)
C6 0.035(4) 0.022(3) 0.028(3) 0.010(3) 0.009(3) 0.011(3)
C7 0.020(3) 0.016(3) 0.020(3) 0.008(2) 0.000(2) 0.004(2)
C8 0.020(3) 0.024(3) 0.019(3) 0.008(2) -0.001(2) 0.001(2)
C9 0.023(3) 0.022(3) 0.023(3) 0.003(2) 0.003(2) 0.008(3)
C10 0.022(3) 0.025(3) 0.018(3) 0.005(2) 0.003(2) 0.003(2)
C11 0.033(4) 0.037(4) 0.028(3) 0.004(3) 0.004(3) 0.011(3)
C12 0.024(3) 0.032(4) 0.030(3) 0.010(3) -0.001(3) 0.010(3)
C13 0.016(3) 0.024(3) 0.026(3) 0.012(2) 0.002(2) 0.002(2)
C14 0.023(3) 0.019(3) 0.026(3) 0.009(2) 0.006(2) 0.000(2)
C15 0.020(3) 0.024(3) 0.021(3) 0.010(2) 0.001(2) 0.003(2)
C16 0.023(3) 0.017(3) 0.024(3) 0.007(2) 0.001(3) -0.002(2)
O11 0.027(2) 0.029(2) 0.043(3) 0.012(2) 0.009(2) 0.0071(19)
O12 0.023(2) 0.039(3) 0.035(2) 0.009(2) 0.0058(19) -0.0032(19)
O13 0.186(16) 0.074(10) 0.068(9) 0.059(8) -0.042(10) -0.053(10)
O14 0.18(2) 0.120(16) 0.21(2) -0.101(15) -0.135(18) 0.103(15)

loop_
_atom_type_symbol
_atom_type_description
_atom_type_scat_dispersion_real
_atom_type_scat_dispersion_imag
_atom_type_scat_source
C C 0.0033 0.0016 'International Tables Vol C Tables 4.2.6.8 and 6.1.1.4'
H H 0.0000 0.0000 'International Tables Vol C Tables 4.2.6.8 and 6.1.1.4'
O O 0.0106 0.0060 'International Tables Vol C Tables 4.2.6.8 and 6.1.1.4'
Dy Dy -0.1892 4.4098 'International Tables Vol C Tables 4.2.6.8 and 6.1.1.4'
S S 0.1246 0.1234 'International Tables Vol C Tables 4.2.6.8 and 6.1.1.4'

loop_
_geom_angle_atom_site_label_1
_geom_angle_atom_site_label_2
_geom_angle_atom_site_label_3
_geom_angle
_geom_angle_site_symmetry_1
_geom_angle_site_symmetry_3
O2 Dy1 O12 77.13(14) 2_576 .
O2 Dy1 O11 86.40(15) 2_576 .
O12 Dy1 O11 77.19(15) . .
O2 Dy1 O3 79.69(14) 2_576 2_676
O12 Dy1 O3 144.34(14) . 2_676
O11 Dy1 O3 127.94(14) . 2_676
O2 Dy1 O4 80.65(15) 2_576 2_676
O12 Dy1 O4 144.67(15) . 2_676
O11 Dy1 O4 74.31(14) . 2_676
O3 Dy1 O4 54.08(13) 2_676 2_676
O2 Dy1 O1 113.68(13) 2_576 .
O12 Dy1 O1 83.83(15) . .
O11 Dy1 O1 148.55(15) . .
O3 Dy1 O1 81.12(13) 2_676 .
O4 Dy1 O1 130.61(14) 2_676 .
O2 Dy1 O6 154.23(14) 2_576 2_677
O12 Dy1 O6 127.98(14) . 2_677
O11 Dy1 O6 93.46(16) . 2_677
O3 Dy1 O6 80.17(14) 2_676 2_677
O4 Dy1 O6 74.55(15) 2_676 2_677
O1 Dy1 O6 78.69(15) . 2_677
O2 Dy1 O5 150.89(14) 2_576 2_677
O12 Dy1 O5 74.77(14) . 2_677
O11 Dy1 O5 80.16(15) . 2_677
O3 Dy1 O5 128.67(13) 2_676 2_677
O4 Dy1 O5 119.53(14) 2_676 2_677
O1 Dy1 O5 70.70(14) . 2_677
O6 Dy1 O5 53.23(13) 2_677 2_677
O2 Dy1 O2 63.96(15) 2_576 .
O12 Dy1 O2 71.87(14) . .
O11 Dy1 O2 140.84(13) . .
O3 Dy1 O2 73.72(12) 2_676 .
O4 Dy1 O2 121.27(13) 2_676 .
O1 Dy1 O2 49.74(12) . .
O6 Dy1 O2 124.48(14) 2_677 .
O5 Dy1 O2 113.16(13) 2_677 .
O2 Dy1 C8 78.88(15) 2_576 2_676
O12 Dy1 C8 156.01(16) . 2_676
O11 Dy1 C8 100.78(16) . 2_676
O3 Dy1 C8 27.40(15) 2_676 2_676
O4 Dy1 C8 26.68(15) 2_676 2_676
O1 Dy1 C8 106.54(16) . 2_676
O6 Dy1 C8 75.83(15) 2_677 2_676
O5 Dy1 C8 128.86(15) 2_677 2_676
O2 Dy1 C8 97.99(15) . 2_676
O2 Dy1 C9 172.60(15) 2_576 2_677
O12 Dy1 C9 101.30(16) . 2_677
O11 Dy1 C9 86.20(16) . 2_677
O3 Dy1 C9 104.88(16) 2_676 2_677
O4 Dy1 C9 97.22(17) 2_676 2_677
O1 Dy1 C9 73.10(15) . 2_677
O6 Dy1 C9 26.69(15) 2_677 2_677
O5 Dy1 C9 26.54(15) 2_677 2_677
O2 Dy1 C9 122.66(15) . 2_677
C8 Dy1 C9 102.41(17) 2_676 2_677
O9 S1 O10 120.5(3) . .
O9 S1 C4 108.4(3) . .
O10 S1 C4 107.1(3) . .
O9 S1 C13 107.8(3) . .
O10 S1 C13 108.0(3) . .
C4 S1 C13 103.9(3) . .
C1 O1 Dy1 101.7(4) . .
C1 O2 Dy1 157.3(4) . 2_576
C1 O2 Dy1 86.6(3) . .
Dy1 O2 Dy1 116.04(15) 2_576 .
C8 O3 Dy1 92.6(3) . 2_676
C8 O4 Dy1 92.9(3) . 2_676
C9 O5 Dy1 91.9(3) . 2_677
C9 O6 Dy1 93.6(3) . 2_677
C16 O8 H8 109.5 . .
O1 C1 O2 121.7(5) . .
O1 C1 C2 117.8(5) . .
O2 C1 C2 120.2(5) . .
C3 C2 C7 119.5(5) . .
C3 C2 C1 117.0(5) . .
C7 C2 C1 123.5(5) . .
C4 C3 C2 119.8(5) . .
C4 C3 H3 120.1 . .
C2 C3 H3 120.1 . .
C5 C4 C3 121.2(5) . .
C5 C4 S1 118.7(4) . .
C3 C4 S1 120.0(4) . .
C6 C5 C4 119.0(5) . .
C6 C5 H5 120.5 . .
C4 C5 H5 120.5 . .
C5 C6 C7 121.1(6) . .
C5 C6 H6 119.5 . .
C7 C6 H6 119.5 . .
C2 C7 C6 119.4(5) . .
C2 C7 C8 122.0(5) . .
C6 C7 C8 118.6(5) . .
O4 C8 O3 120.4(5) . .
O4 C8 C7 120.2(5) . .
O3 C8 C7 119.4(5) . .
O4 C8 Dy1 60.4(3) . 2_676
O3 C8 Dy1 60.0(3) . 2_676
C7 C8 Dy1 178.7(4) . 2_676
O5 C9 O6 121.3(5) . .
O5 C9 C10 119.6(5) . .
O6 C9 C10 118.9(5) . .
O5 C9 Dy1 61.6(3) . 2_677
O6 C9 Dy1 59.7(3) . 2_677
C10 C9 Dy1 175.7(4) . 2_677
C11 C10 C15 119.2(5) . .
C11 C10 C9 117.1(5) . .
C15 C10 C9 123.6(5) . .
C12 C11 C10 121.4(6) . .
C12 C11 H11 119.3 . .
C10 C11 H11 119.3 . .
C11 C12 C13 119.4(6) . .
C11 C12 H12 120.3 . .
C13 C12 H12 120.3 . .
C14 C13 C12 120.1(5) . .
C14 C13 S1 120.4(4) . .
C12 C13 S1 119.5(4) . .
C13 C14 C15 120.6(5) . .
C13 C14 H14 119.7 . .
C15 C14 H14 119.7 . .
C14 C15 C10 119.2(5) . .
C14 C15 C16 119.9(5) . .
C10 C15 C16 120.8(5) . .
O7 C16 O8 124.1(5) . .
O7 C16 C15 121.0(5) . .
O8 C16 C15 114.9(5) . .

loop_
_geom_bond_atom_site_label_1
_geom_bond_atom_site_label_2
_geom_bond_distance
_geom_bond_site_symmetry_2
Dy1 O2 2.328(4) 2_576
Dy1 O12 2.362(4) .
Dy1 O11 2.372(4) .
Dy1 O3 2.399(4) 2_676
Dy1 O4 2.409(4) 2_676
Dy1 O1 2.419(4) .
Dy1 O6 2.421(4) 2_677
Dy1 O5 2.463(4) 2_677
Dy1 O2 2.723(4) .
Dy1 C8 2.768(6) 2_676
Dy1 C9 2.799(6) 2_677
S1 O9 1.437(5) .
S1 O10 1.441(5) .
S1 C4 1.760(6) .
S1 C13 1.767(6) .
O1 C1 1.238(7) .
O2 C1 1.258(7) .
O2 Dy1 2.328(4) 2_576
O3 C8 1.275(7) .
O3 Dy1 2.399(4) 2_676
O4 C8 1.244(7) .
O4 Dy1 2.409(4) 2_676
O5 C9 1.251(7) .
O5 Dy1 2.463(4) 2_677
O6 C9 1.260(7) .
O6 Dy1 2.421(4) 2_677
O7 C16 1.235(7) .
O8 C16 1.304(7) .
O8 H8 0.8200 .
C1 C2 1.507(8) .
C2 C3 1.393(8) .
C2 C7 1.400(8) .
C3 C4 1.387(8) .
C3 H3 0.9300 .
C4 C5 1.386(8) .
C5 C6 1.376(8) .
C5 H5 0.9300 .
C6 C7 1.400(8) .
C6 H6 0.9300 .
C7 C8 1.490(8) .
C8 Dy1 2.768(6) 2_676
C9 C10 1.511(8) .
C9 Dy1 2.799(6) 2_677
C10 C11 1.391(9) .
C10 C15 1.400(8) .
C11 C12 1.362(9) .
C11 H11 0.9300 .
C12 C13 1.393(8) .
C12 H12 0.9300 .
C13 C14 1.382(8) .
C14 C15 1.383(8) .
C14 H14 0.9300 .
C15 C16 1.489(8) .

loop_
_geom_torsion_atom_site_label_1
_geom_torsion_atom_site_label_2
_geom_torsion_atom_site_label_3
_geom_torsion_atom_site_label_4
_geom_torsion
_geom_torsion_site_symmetry_1
_geom_torsion_site_symmetry_4
O2 Dy1 O1 C1 -4.4(4) 2_576 .
O12 Dy1 O1 C1 68.6(3) . .
O11 Dy1 O1 C1 121.4(4) . .
O3 Dy1 O1 C1 -79.0(3) 2_676 .
O4 Dy1 O1 C1 -102.6(3) 2_676 .
O6 Dy1 O1 C1 -160.6(3) 2_677 .
O5 Dy1 O1 C1 144.6(4) 2_677 .
O2 Dy1 O1 C1 -2.8(3) . .
C8 Dy1 O1 C1 -89.3(3) 2_676 .
C9 Dy1 O1 C1 172.4(4) 2_677 .
O2 Dy1 O2 C1 -178.9(4) 2_576 .
O12 Dy1 O2 C1 -94.7(3) . .
O11 Dy1 O2 C1 -134.2(3) . .
O3 Dy1 O2 C1 94.8(3) 2_676 .
O4 Dy1 O2 C1 121.6(3) 2_676 .
O1 Dy1 O2 C1 2.7(3) . .
O6 Dy1 O2 C1 29.4(3) 2_677 .
O5 Dy1 O2 C1 -30.8(3) 2_677 .
C8 Dy1 O2 C1 107.7(3) 2_676 .
C9 Dy1 O2 C1 -2.7(4) 2_677 .
O2 Dy1 O2 Dy1 0.0 2_576 2_576
O12 Dy1 O2 Dy1 84.21(19) . 2_576
O11 Dy1 O2 Dy1 44.7(3) . 2_576
O3 Dy1 O2 Dy1 -86.28(18) 2_676 2_576
O4 Dy1 O2 Dy1 -59.4(2) 2_676 2_576
O1 Dy1 O2 Dy1 -178.4(2) . 2_576
O6 Dy1 O2 Dy1 -151.68(16) 2_677 2_576
O5 Dy1 O2 Dy1 148.06(16) 2_677 2_576
C8 Dy1 O2 Dy1 -73.43(19) 2_676 2_576
C9 Dy1 O2 Dy1 176.22(17) 2_677 2_576
Dy1 O1 C1 O2 5.5(6) . .
Dy1 O1 C1 C2 -169.0(4) . .
Dy1 O2 C1 O1 177.8(6) 2_576 .
Dy1 O2 C1 O1 -4.8(5) . .
Dy1 O2 C1 C2 -7.8(12) 2_576 .
Dy1 O2 C1 C2 169.6(4) . .
O1 C1 C2 C3 78.9(7) . .
O2 C1 C2 C3 -95.7(6) . .
O1 C1 C2 C7 -99.4(6) . .
O2 C1 C2 C7 86.0(7) . .
C7 C2 C3 C4 0.4(8) . .
C1 C2 C3 C4 -178.1(5) . .
C2 C3 C4 C5 0.1(9) . .
C2 C3 C4 S1 177.7(4) . .
O9 S1 C4 C5 -163.1(5) . .
O10 S1 C4 C5 -31.6(6) . .
C13 S1 C4 C5 82.5(5) . .
O9 S1 C4 C3 19.3(6) . .
O10 S1 C4 C3 150.8(5) . .
C13 S1 C4 C3 -95.1(5) . .
C3 C4 C5 C6 1.0(9) . .
S1 C4 C5 C6 -176.6(5) . .
C4 C5 C6 C7 -2.6(9) . .
C3 C2 C7 C6 -1.9(8) . .
C1 C2 C7 C6 176.4(5) . .
C3 C2 C7 C8 -178.8(5) . .
C1 C2 C7 C8 -0.5(8) . .
C5 C6 C7 C2 3.1(9) . .
C5 C6 C7 C8 -179.9(5) . .
Dy1 O4 C8 O3 0.3(6) 2_676 .
Dy1 O4 C8 C7 178.7(4) 2_676 .
Dy1 O3 C8 O4 -0.3(6) 2_676 .
Dy1 O3 C8 C7 -178.7(4) 2_676 .
C2 C7 C8 O4 -173.8(5) . .
C6 C7 C8 O4 9.4(8) . .
C2 C7 C8 O3 4.6(8) . .
C6 C7 C8 O3 -172.2(5) . .
C2 C7 C8 Dy1 -56(18) . 2_676
C6 C7 C8 Dy1 127(18) . 2_676
Dy1 O5 C9 O6 1.0(6) 2_677 .
Dy1 O5 C9 C10 175.2(5) 2_677 .
Dy1 O6 C9 O5 -1.0(6) 2_677 .
Dy1 O6 C9 C10 -175.3(5) 2_677 .
O5 C9 C10 C11 -106.1(7) . .
O6 C9 C10 C11 68.2(8) . .
Dy1 C9 C10 C11 -2(6) 2_677 .
O5 C9 C10 C15 72.8(8) . .
O6 C9 C10 C15 -112.8(7) . .
Dy1 C9 C10 C15 177(5) 2_677 .
C15 C10 C11 C12 -1.3(10) . .
C9 C10 C11 C12 177.7(6) . .
C10 C11 C12 C13 0.7(10) . .
C11 C12 C13 C14 1.1(9) . .
C11 C12 C13 S1 179.3(5) . .
O9 S1 C13 C14 168.3(5) . .
O10 S1 C13 C14 36.6(5) . .
C4 S1 C13 C14 -76.8(5) . .
O9 S1 C13 C12 -10.0(6) . .
O10 S1 C13 C12 -141.6(5) . .
C4 S1 C13 C12 104.9(5) . .
C12 C13 C14 C15 -2.2(9) . .
S1 C13 C14 C15 179.5(4) . .
C13 C14 C15 C10 1.6(8) . .
C13 C14 C15 C16 178.2(5) . .
C11 C10 C15 C14 0.1(9) . .
C9 C10 C15 C14 -178.8(5) . .
C11 C10 C15 C16 -176.5(5) . .
C9 C10 C15 C16 4.6(9) . .
C14 C15 C16 O7 -168.5(5) . .
C10 C15 C16 O7 8.0(9) . .
C14 C15 C16 O8 9.4(8) . .
C10 C15 C16 O8 -174.1(5) . .
